data_2239134
loop_
_publ_author_name
'Jothivel, S.'
'Kabilan, S.'

_publ_section_title
;
 Ethyl
 2-[2-(2,4-diphenyl-3-azabicyclo[3.3.1]nonan-9-ylidene)hydrazin-1-yl]-4-methyl-1,3-thiazole-5-carboxylate
 dimethylformamide monosolvate
;
_journal_issue 1
_journal_name_full 'Acta Crystallographica Section E'
_journal_page_first o68
_journal_page_last o69
_journal_paper_doi 10.1107/S1600536813033540
_journal_volume 70
_journal_year 2014
_chemical_formula_iupac 'C27 H30 N4 O2 S, C3 H7 N O'
_chemical_formula_moiety 'C27 H30 N4 O2 S, C3 H7 N O'
_chemical_formula_sum 'C30 H37 N5 O3 S'
_chemical_formula_weight 547.71
_chemical_name_systematic
'Ethyl 2-[2-(2,4-diphenyl-3-azabicyclo[3.3.1]nonan-9-ylidene)hydrazin-1-yl]-4-methyl-1,3-thiazole-5-carboxylate dimethylformamide monosolvate'
_space_group_IT_number 14
_symmetry_cell_setting monoclinic
_symmetry_space_group_name_Hall '-P 2ybc'
_symmetry_space_group_name_H-M 'P 1 21/c 1'
_atom_sites_solution_hydrogens geom
_atom_sites_solution_primary direct
_atom_sites_solution_secondary difmap
_audit_creation_method SHELXL-97
_cell_angle_alpha 90
_cell_angle_beta 115.249(5)
_cell_angle_gamma 90
_cell_formula_units_Z 4
_cell_length_a 12.700(5)
_cell_length_b 19.427(5)
_cell_length_c 13.203(5)
_cell_measurement_reflns_used 6962
_cell_measurement_temperature 293(2)
_cell_measurement_theta_max 22.35
_cell_measurement_theta_min 2.13
_cell_volume 2946.3(18)
_computing_cell_refinement 'APEX2 and SAINT (Bruker, 2004)'
_computing_data_collection 'APEX2 (Bruker, 2004)'
_computing_data_reduction 'SAINT and XPREP (Bruker, 2004'
_computing_molecular_graphics 'SHELXTL (Sheldrick, 2008) and PLATON (Spek, 2009)'
_computing_publication_material 'SHELXL97 (Sheldrick, 2008)'
_computing_structure_refinement 'SHELXL97 (Sheldrick, 2008)'
_computing_structure_solution 'SIR92 (Altomare <i>et al.</i>, 1993)'
_diffrn_ambient_temperature 293(2)
_diffrn_measured_fraction_theta_full 1.000
_diffrn_measured_fraction_theta_max 1.000
_diffrn_measurement_device_type 'Bruker Kappa APEXII CCD'
_diffrn_measurement_method '\w and \f sacn'
_diffrn_radiation_monochromator graphite
_diffrn_radiation_source 'fine-focus sealed tube'
_diffrn_radiation_type MoK\a
_diffrn_radiation_wavelength 0.71073
_diffrn_reflns_av_R_equivalents 0.0323
_diffrn_reflns_av_sigmaI/netI 0.0280
_diffrn_reflns_limit_h_max 15
_diffrn_reflns_limit_h_min -15
_diffrn_reflns_limit_k_max 23
_diffrn_reflns_limit_k_min -20
_diffrn_reflns_limit_l_max 15
_diffrn_reflns_limit_l_min -15
_diffrn_reflns_number 25815
_diffrn_reflns_theta_full 24.99
_diffrn_reflns_theta_max 24.99
_diffrn_reflns_theta_min 2.00
_exptl_absorpt_coefficient_mu 0.149
_exptl_absorpt_correction_T_max 0.9653
_exptl_absorpt_correction_T_min 0.9365
_exptl_absorpt_correction_type multi-scan
_exptl_absorpt_process_details '(SADABS; Bruker, 1999)'
_exptl_crystal_colour colourless
_exptl_crystal_density_diffrn 1.235
_exptl_crystal_density_method 'not measured'
_exptl_crystal_description block
_exptl_crystal_F_000 1168
_exptl_crystal_size_max 0.35
_exptl_crystal_size_mid 0.35
_exptl_crystal_size_min 0.30
_refine_diff_density_max 0.562
_refine_diff_density_min -0.370
_refine_ls_extinction_method none
_refine_ls_goodness_of_fit_ref 1.012
_refine_ls_hydrogen_treatment mixed
_refine_ls_matrix_type full
_refine_ls_number_parameters 379
_refine_ls_number_reflns 5179
_refine_ls_number_restraints 40
_refine_ls_restrained_S_all 1.014
_refine_ls_R_factor_all 0.0833
_refine_ls_R_factor_gt 0.0550
_refine_ls_shift/su_max 0.001
_refine_ls_shift/su_mean 0.000
_refine_ls_structure_factor_coef Fsqd
_refine_ls_weighting_details 'calc w=1/[\s^2^(Fo^2^)+(0.0579P)^2^+2.3626P] where P=(Fo^2^+2Fc^2^)/3'
_refine_ls_weighting_scheme calc
_refine_ls_wR_factor_gt 0.1316
_refine_ls_wR_factor_ref 0.1536
_reflns_number_gt 3606
_reflns_number_total 5179
_reflns_threshold_expression I>2\s(I)
_cod_data_source_file lh5671sup1.cif
_cod_data_source_block I
_cod_original_sg_symbol_H-M 'P 21/c'
_cod_database_code 2239134
_cod_database_fobs_code 2239134

loop_
_symmetry_equiv_pos_as_xyz
'x, y, z'
'-x, y+1/2, -z+1/2'
'-x, -y, -z'
'x, -y-1/2, z-1/2'

loop_
_atom_site_type_symbol
_atom_site_label
_atom_site_fract_x
_atom_site_fract_y
_atom_site_fract_z
_atom_site_U_iso_or_equiv
_atom_site_adp_type
_atom_site_calc_flag
_atom_site_refinement_flags
_atom_site_occupancy
_atom_site_symmetry_multiplicity
_atom_site_disorder_assembly
_atom_site_disorder_group
C C1 0.0735(2) 0.24044(14) 0.5466(2) 0.0499(7) Uani d . 1 1 . .
C C2 0.0996(3) 0.27051(16) 0.6495(3) 0.0647(8) Uani d . 1 1 . .
H H2 0.0572 0.2579 0.6892 0.078 Uiso calc R 1 1 . .
C C3 0.1867(3) 0.31863(18) 0.6946(3) 0.0815(11) Uani d . 1 1 . .
H H3 0.2018 0.3387 0.7634 0.098 Uiso calc R 1 1 . .
C C4 0.2508(3) 0.33680(19) 0.6382(4) 0.0891(12) Uani d . 1 1 . .
H H4 0.3109 0.3686 0.6690 0.107 Uiso calc R 1 1 . .
C C5 0.2264(3) 0.3081(2) 0.5363(4) 0.0902(12) Uani d . 1 1 . .
H H5 0.2692 0.3211 0.4972 0.108 Uiso calc R 1 1 . .
C C6 0.1386(3) 0.25983(18) 0.4907(3) 0.0706(9) Uani d . 1 1 . .
H H6 0.1234 0.2403 0.4215 0.085 Uiso calc R 1 1 . .
C C7 -0.0232(2) 0.18797(13) 0.5011(2) 0.0450(6) Uani d . 1 1 . .
H H7 -0.0184 0.1591 0.5638 0.054 Uiso calc R 1 1 . .
C C8 -0.0971(2) 0.08953(13) 0.3738(2) 0.0445(6) Uani d . 1 1 . .
H H8 -0.0939 0.0613 0.4365 0.053 Uiso calc R 1 1 . .
C C9 -0.0710(2) 0.04318(13) 0.2953(2) 0.0452(6) Uani d . 1 1 . .
C C10 -0.0280(2) 0.06844(15) 0.2225(2) 0.0546(7) Uani d . 1 1 . .
H H10 -0.0154 0.1155 0.2208 0.066 Uiso calc R 1 1 . .
C C11 -0.0035(3) 0.02520(19) 0.1523(3) 0.0673(9) Uani d . 1 1 . .
H H11 0.0247 0.0434 0.1036 0.081 Uiso calc R 1 1 . .
C C12 -0.0204(3) -0.0437(2) 0.1539(3) 0.0750(10) Uani d . 1 1 . .
H H12 -0.0027 -0.0727 0.1073 0.090 Uiso calc R 1 1 . .
C C13 -0.0633(3) -0.07009(17) 0.2242(3) 0.0743(10) Uani d . 1 1 . .
H H13 -0.0757 -0.1172 0.2248 0.089 Uiso calc R 1 1 . .
C C14 -0.0887(3) -0.02709(15) 0.2951(3) 0.0613(8) Uani d . 1 1 . .
H H14 -0.1180 -0.0458 0.3427 0.074 Uiso calc R 1 1 . .
C C15 -0.2198(2) 0.12259(15) 0.3180(2) 0.0490(7) Uani d . 1 1 . .
H H15 -0.2783 0.0858 0.2944 0.059 Uiso calc R 1 1 . .
C C16 -0.2341(2) 0.16510(14) 0.4064(2) 0.0472(6) Uani d . 1 1 . .
C C17 -0.1453(2) 0.22093(14) 0.4488(2) 0.0495(7) Uani d . 1 1 . .
H H17 -0.1569 0.2461 0.5076 0.059 Uiso calc R 1 1 . .
C C18 -0.1687(3) 0.27046(16) 0.3508(3) 0.0626(8) Uani d . 1 1 . .
H H18A -0.2426 0.2933 0.3319 0.075 Uiso calc R 1 1 . .
H H18B -0.1086 0.3055 0.3749 0.075 Uiso calc R 1 1 . .
C C19 -0.1718(3) 0.23575(17) 0.2467(3) 0.0665(9) Uani d . 1 1 . .
H H19A -0.0928 0.2250 0.2583 0.080 Uiso calc R 1 1 . .
H H19B -0.2043 0.2675 0.1841 0.080 Uiso calc R 1 1 . .
C C20 -0.2433(2) 0.17010(17) 0.2176(2) 0.0625(8) Uani d . 1 1 . .
H H20A -0.2274 0.1449 0.1623 0.075 Uiso calc R 1 1 . .
H H20B -0.3252 0.1823 0.1837 0.075 Uiso calc R 1 1 . .
C C21 -0.4752(2) 0.10489(15) 0.4414(2) 0.0518(7) Uani d . 1 1 . .
C C22 -0.6309(2) 0.06611(18) 0.4541(3) 0.0641(9) Uani d . 1 1 . .
C C23 -0.5903(3) 0.10747(18) 0.5450(3) 0.0670(9) Uani d . 1 1 . .
C C24 -0.6432(4) 0.1188(2) 0.6213(4) 0.0859(12) Uani d . 1 1 A .
C C27 -0.7378(3) 0.0215(2) 0.4136(4) 0.0902(12) Uani d . 1 1 . .
H H27A -0.7461 -0.0024 0.3470 0.135 Uiso calc R 1 1 . .
H H27B -0.8051 0.0498 0.3974 0.135 Uiso calc R 1 1 . .
H H27C -0.7305 -0.0113 0.4706 0.135 Uiso calc R 1 1 . .
C C28 -0.7208(4) -0.0655(2) 0.1020(4) 0.1106(15) Uani d . 1 1 . .
H H28A -0.7792 -0.0754 0.0281 0.166 Uiso calc R 1 1 . .
H H28B -0.7567 -0.0450 0.1455 0.166 Uiso calc R 1 1 . .
H H28C -0.6827 -0.1074 0.1371 0.166 Uiso calc R 1 1 . .
C C29 -0.6557(3) 0.0071(2) -0.0138(3) 0.0943(12) Uani d . 1 1 . .
H H29C -0.6091 0.0475 -0.0054 0.141 Uiso calc R 1 1 . .
H H29A -0.7365 0.0185 -0.0551 0.141 Uiso calc R 1 1 . .
H H29B -0.6344 -0.0275 -0.0534 0.141 Uiso calc R 1 1 . .
C C30 -0.5483(3) 0.00313(18) 0.1851(3) 0.0675(8) Uani d . 1 1 . .
H H30 -0.5396 -0.0152 0.2533 0.081 Uiso calc R 1 1 . .
N N1 -0.00799(18) 0.14310(11) 0.41935(18) 0.0453(5) Uani d D 1 1 . .
N N2 -0.31082(18) 0.16070(12) 0.44462(18) 0.0512(6) Uani d . 1 1 . .
N N3 -0.39631(19) 0.11185(14) 0.3983(2) 0.0567(6) Uani d D 1 1 . .
N N4 -0.56551(19) 0.06438(13) 0.3952(2) 0.0583(6) Uani d . 1 1 . .
N N5 -0.6363(2) -0.01846(13) 0.0948(2) 0.0637(7) Uani d . 1 1 . .
O O1 -0.7381(2) 0.09901(17) 0.6088(3) 0.1174(11) Uani d . 1 1 . .
O O2 -0.5722(3) 0.15330(17) 0.7104(2) 0.1002(9) Uani d D 1 1 . .
O O3 -0.4768(2) 0.04548(16) 0.1866(2) 0.0917(8) Uani d . 1 1 . .
S S1 -0.46094(7) 0.14717(5) 0.56068(7) 0.0648(3) Uani d . 1 1 . .
C C25 -0.588(2) 0.1963(16) 0.8026(13) 0.120(6) Uani d PDU 0.340(17) 1 A 1
H H25A -0.5743 0.2446 0.7939 0.144 Uiso calc PR 0.340(17) 1 A 1
H H25B -0.6672 0.1914 0.7946 0.144 Uiso calc PR 0.340(17) 1 A 1
C C26 -0.5059(18) 0.1725(11) 0.9147(13) 0.091(5) Uani d PDU 0.340(17) 1 A 1
H H26A -0.5358 0.1840 0.9682 0.137 Uiso calc PR 0.340(17) 1 A 1
H H26B -0.4319 0.1945 0.9354 0.137 Uiso calc PR 0.340(17) 1 A 1
H H26C -0.4965 0.1235 0.9135 0.137 Uiso calc PR 0.340(17) 1 A 1
C C25' -0.6228(7) 0.1578(6) 0.7918(6) 0.085(2) Uani d PDU 0.660(17) 1 A 2
H H25C -0.6998 0.1783 0.7589 0.103 Uiso calc PR 0.660(17) 1 A 2
H H25D -0.6268 0.1130 0.8225 0.103 Uiso calc PR 0.660(17) 1 A 2
C C26' -0.5381(12) 0.2028(9) 0.8765(14) 0.140(5) Uani d PDU 0.660(17) 1 A 2
H H26D -0.5628 0.2118 0.9345 0.210 Uiso calc PR 0.660(17) 1 A 2
H H26E -0.5326 0.2455 0.8423 0.210 Uiso calc PR 0.660(17) 1 A 2
H H26F -0.4633 0.1808 0.9081 0.210 Uiso calc PR 0.660(17) 1 A 2
H H1A 0.0570(18) 0.1231(13) 0.451(2) 0.051(8) Uiso d D 1 1 . .
H H3A -0.415(2) 0.0916(13) 0.3356(17) 0.051(8) Uiso d D 1 1 . .

loop_
_atom_site_aniso_label
_atom_site_aniso_U_11
_atom_site_aniso_U_22
_atom_site_aniso_U_33
_atom_site_aniso_U_12
_atom_site_aniso_U_13
_atom_site_aniso_U_23
C1 0.0418(14) 0.0513(16) 0.0553(16) -0.0015(12) 0.0194(12) -0.0048(13)
C2 0.0544(17) 0.070(2) 0.073(2) -0.0053(15) 0.0304(16) -0.0243(17)
C3 0.064(2) 0.075(2) 0.096(3) -0.0101(18) 0.026(2) -0.040(2)
C4 0.065(2) 0.070(2) 0.118(3) -0.0231(18) 0.025(2) -0.023(2)
C5 0.078(2) 0.093(3) 0.107(3) -0.034(2) 0.047(2) -0.001(2)
C6 0.069(2) 0.080(2) 0.068(2) -0.0245(17) 0.0339(17) -0.0077(17)
C7 0.0438(14) 0.0508(15) 0.0434(14) -0.0053(12) 0.0215(12) -0.0018(12)
C8 0.0411(13) 0.0510(15) 0.0436(14) -0.0048(12) 0.0203(11) -0.0011(12)
C9 0.0353(13) 0.0489(16) 0.0490(15) -0.0025(11) 0.0158(11) -0.0046(12)
C10 0.0482(16) 0.0595(17) 0.0653(18) -0.0076(13) 0.0331(14) -0.0098(15)
C11 0.0583(18) 0.083(2) 0.072(2) 0.0003(16) 0.0382(17) -0.0126(18)
C12 0.077(2) 0.079(3) 0.070(2) 0.0138(19) 0.0332(19) -0.0153(19)
C13 0.091(2) 0.0468(18) 0.071(2) 0.0058(17) 0.0211(19) -0.0102(16)
C14 0.0672(19) 0.0564(18) 0.0578(18) -0.0036(15) 0.0242(15) 0.0037(15)
C15 0.0359(13) 0.0662(18) 0.0490(15) -0.0060(12) 0.0220(12) -0.0080(13)
C16 0.0380(13) 0.0634(17) 0.0438(14) 0.0022(12) 0.0210(12) -0.0036(13)
C17 0.0449(14) 0.0598(17) 0.0525(16) -0.0029(13) 0.0290(13) -0.0102(13)
C18 0.0561(17) 0.0620(19) 0.075(2) 0.0106(15) 0.0330(16) 0.0056(16)
C19 0.0674(19) 0.078(2) 0.0617(19) 0.0187(17) 0.0348(16) 0.0212(17)
C20 0.0484(16) 0.093(2) 0.0455(16) 0.0174(16) 0.0193(13) -0.0005(16)
C21 0.0392(14) 0.0680(18) 0.0523(16) 0.0086(13) 0.0235(13) 0.0115(14)
C22 0.0426(16) 0.077(2) 0.080(2) 0.0187(15) 0.0330(16) 0.0376(19)
C23 0.0543(18) 0.085(2) 0.079(2) 0.0233(17) 0.0450(17) 0.037(2)
C24 0.080(3) 0.114(3) 0.086(3) 0.041(2) 0.057(2) 0.050(2)
C27 0.0486(18) 0.098(3) 0.130(3) 0.0033(18) 0.044(2) 0.033(2)
C28 0.109(3) 0.117(3) 0.105(3) -0.050(3) 0.045(3) -0.007(3)
C29 0.074(2) 0.134(4) 0.063(2) -0.019(2) 0.0183(18) 0.007(2)
C30 0.061(2) 0.078(2) 0.060(2) 0.0036(18) 0.0231(17) -0.0044(17)
N1 0.0351(11) 0.0515(13) 0.0495(13) -0.0012(10) 0.0182(10) -0.0055(11)
N2 0.0390(12) 0.0712(15) 0.0486(13) -0.0025(11) 0.0238(10) -0.0022(12)
N3 0.0427(13) 0.0850(18) 0.0492(14) -0.0094(12) 0.0262(11) -0.0104(13)
N4 0.0361(12) 0.0736(16) 0.0659(15) 0.0040(11) 0.0224(11) 0.0138(13)
N5 0.0546(15) 0.0708(17) 0.0600(16) -0.0065(13) 0.0190(13) -0.0008(13)
O1 0.0866(19) 0.164(3) 0.145(3) 0.0323(19) 0.0910(19) 0.058(2)
O2 0.096(2) 0.148(3) 0.0854(18) 0.0435(19) 0.0665(17) 0.0204(18)
O3 0.0672(15) 0.135(2) 0.0749(16) -0.0336(16) 0.0326(13) -0.0304(15)
S1 0.0582(5) 0.0880(6) 0.0615(5) 0.0065(4) 0.0383(4) 0.0060(4)
C25 0.119(13) 0.152(14) 0.117(11) 0.027(11) 0.077(10) -0.002(12)
C26 0.121(11) 0.099(11) 0.079(8) 0.025(8) 0.067(8) -0.005(7)
C25' 0.096(5) 0.096(6) 0.099(4) -0.001(4) 0.075(4) -0.009(4)
C26' 0.133(11) 0.165(11) 0.147(12) -0.027(9) 0.083(10) -0.078(9)

loop_
_atom_type_symbol
_atom_type_description
_atom_type_scat_dispersion_real
_atom_type_scat_dispersion_imag
_atom_type_scat_source
C C 0.0033 0.0016 'International Tables Vol C Tables 4.2.6.8 and 6.1.1.4'
H H 0.0000 0.0000 'International Tables Vol C Tables 4.2.6.8 and 6.1.1.4'
N N 0.0061 0.0033 'International Tables Vol C Tables 4.2.6.8 and 6.1.1.4'
O O 0.0106 0.0060 'International Tables Vol C Tables 4.2.6.8 and 6.1.1.4'
S S 0.1246 0.1234 'International Tables Vol C Tables 4.2.6.8 and 6.1.1.4'

loop_
_geom_angle_atom_site_label_1
_geom_angle_atom_site_label_2
_geom_angle_atom_site_label_3
_geom_angle
C6 C1 C2 117.7(3)
C6 C1 C7 123.0(3)
C2 C1 C7 119.3(2)
C3 C2 C1 121.6(3)
C3 C2 H2 119.2
C1 C2 H2 119.2
C4 C3 C2 119.8(3)
C4 C3 H3 120.1
C2 C3 H3 120.1
C3 C4 C5 119.7(3)
C3 C4 H4 120.1
C5 C4 H4 120.1
C4 C5 C6 120.6(4)
C4 C5 H5 119.7
C6 C5 H5 119.7
C1 C6 C5 120.6(3)
C1 C6 H6 119.7
C5 C6 H6 119.7
N1 C7 C1 110.8(2)
N1 C7 C17 110.0(2)
C1 C7 C17 112.9(2)
N1 C7 H7 107.6
C1 C7 H7 107.6
C17 C7 H7 107.6
N1 C8 C9 110.3(2)
N1 C8 C15 110.2(2)
C9 C8 C15 113.0(2)
N1 C8 H8 107.7
C9 C8 H8 107.7
C15 C8 H8 107.7
C10 C9 C14 117.5(3)
C10 C9 C8 122.1(2)
C14 C9 C8 120.4(2)
C11 C10 C9 121.3(3)
C11 C10 H10 119.4
C9 C10 H10 119.4
C12 C11 C10 120.5(3)
C12 C11 H11 119.8
C10 C11 H11 119.8
C11 C12 C13 119.6(3)
C11 C12 H12 120.2
C13 C12 H12 120.2
C12 C13 C14 120.5(3)
C12 C13 H13 119.7
C14 C13 H13 119.7
C9 C14 C13 120.6(3)
C9 C14 H14 119.7
C13 C14 H14 119.7
C16 C15 C20 107.2(2)
C16 C15 C8 106.8(2)
C20 C15 C8 116.4(2)
C16 C15 H15 108.7
C20 C15 H15 108.7
C8 C15 H15 108.7
N2 C16 C17 118.8(2)
N2 C16 C15 129.5(2)
C17 C16 C15 111.7(2)
C16 C17 C18 107.2(2)
C16 C17 C7 108.7(2)
C18 C17 C7 115.7(2)
C16 C17 H17 108.4
C18 C17 H17 108.4
C7 C17 H17 108.4
C19 C18 C17 114.0(2)
C19 C18 H18A 108.8
C17 C18 H18A 108.8
C19 C18 H18B 108.8
C17 C18 H18B 108.8
H18A C18 H18B 107.7
C18 C19 C20 112.6(2)
C18 C19 H19A 109.1
C20 C19 H19A 109.1
C18 C19 H19B 109.1
C20 C19 H19B 109.1
H19A C19 H19B 107.8
C19 C20 C15 114.3(2)
C19 C20 H20A 108.7
C15 C20 H20A 108.7
C19 C20 H20B 108.7
C15 C20 H20B 108.7
H20A C20 H20B 107.6
N4 C21 N3 121.6(3)
N4 C21 S1 116.3(2)
N3 C21 S1 122.1(2)
C23 C22 N4 115.4(3)
C23 C22 C27 127.1(3)
N4 C22 C27 117.5(3)
C22 C23 C24 126.5(3)
C22 C23 S1 110.6(2)
C24 C23 S1 122.9(3)
O1 C24 O2 123.1(4)
O1 C24 C23 126.1(5)
O2 C24 C23 110.8(4)
C22 C27 H27A 109.5
C22 C27 H27B 109.5
H27A C27 H27B 109.5
C22 C27 H27C 109.5
H27A C27 H27C 109.5
H27B C27 H27C 109.5
N5 C28 H28A 109.5
N5 C28 H28B 109.5
H28A C28 H28B 109.5
N5 C28 H28C 109.5
H28A C28 H28C 109.5
H28B C28 H28C 109.5
N5 C29 H29C 109.5
N5 C29 H29A 109.5
H29C C29 H29A 109.5
N5 C29 H29B 109.5
H29C C29 H29B 109.5
H29A C29 H29B 109.5
O3 C30 N5 124.9(3)
O3 C30 H30 117.6
N5 C30 H30 117.6
C7 N1 C8 113.88(19)
C7 N1 H1A 108.3(19)
C8 N1 H1A 107.3(19)
C16 N2 N3 117.5(2)
C21 N3 N2 117.9(2)
C21 N3 H3A 114.5(19)
N2 N3 H3A 126.0(19)
C21 N4 C22 110.3(3)
C30 N5 C29 121.0(3)
C30 N5 C28 120.9(3)
C29 N5 C28 118.0(3)
C24 O2 C25' 109.6(4)
C24 O2 C25 134.6(12)
C21 S1 C23 87.38(16)
C26 C25 O2 110.1(13)
C26 C25 H25A 109.6
O2 C25 H25A 109.6
C26 C25 H25B 109.6
O2 C25 H25B 109.6
H25A C25 H25B 108.1
C25 C26 H26A 109.5
C25 C26 H26B 109.5
H26A C26 H26B 109.5
C25 C26 H26C 109.5
H26A C26 H26C 109.5
H26B C26 H26C 109.5
C26' C25' O2 100.7(9)
C26' C25' H25C 111.6
O2 C25' H25C 111.6
C26' C25' H25D 111.6
O2 C25' H25D 111.6
H25C C25' H25D 109.4
C25' C26' H26D 109.5
C25' C26' H26E 109.5
H26D C26' H26E 109.5
C25' C26' H26F 109.5
H26D C26' H26F 109.5
H26E C26' H26F 109.5

loop_
_geom_bond_atom_site_label_1
_geom_bond_atom_site_label_2
_geom_bond_distance
C1 C6 1.375(4)
C1 C2 1.383(4)
C1 C7 1.509(4)
C2 C3 1.375(4)
C2 H2 0.9300
C3 C4 1.364(5)
C3 H3 0.9300
C4 C5 1.364(5)
C4 H4 0.9300
C5 C6 1.383(5)
C5 H5 0.9300
C6 H6 0.9300
C7 N1 1.462(3)
C7 C17 1.542(4)
C7 H7 0.9800
C8 N1 1.464(3)
C8 C9 1.512(4)
C8 C15 1.551(4)
C8 H8 0.9800
C9 C10 1.382(4)
C9 C14 1.383(4)
C10 C11 1.381(4)
C10 H10 0.9300
C11 C12 1.357(5)
C11 H11 0.9300
C12 C13 1.361(5)
C12 H12 0.9300
C13 C14 1.392(4)
C13 H13 0.9300
C14 H14 0.9300
C15 C16 1.502(4)
C15 C20 1.536(4)
C15 H15 0.9800
C16 N2 1.277(3)
C16 C17 1.491(4)
C17 C18 1.536(4)
C17 H17 0.9800
C18 C19 1.517(4)
C18 H18A 0.9700
C18 H18B 0.9700
C19 C20 1.517(4)
C19 H19A 0.9700
C19 H19B 0.9700
C20 H20A 0.9700
C20 H20B 0.9700
C21 N4 1.308(4)
C21 N3 1.354(3)
C21 S1 1.716(3)
C22 C23 1.351(5)
C22 N4 1.358(4)
C22 C27 1.503(5)
C23 C24 1.445(5)
C23 S1 1.746(3)
C24 O1 1.208(5)
C24 O2 1.320(5)
C27 H27A 0.9600
C27 H27B 0.9600
C27 H27C 0.9600
C28 N5 1.443(4)
C28 H28A 0.9600
C28 H28B 0.9600
C28 H28C 0.9600
C29 N5 1.435(4)
C29 H29C 0.9600
C29 H29A 0.9600
C29 H29B 0.9600
C30 O3 1.219(4)
C30 N5 1.308(4)
C30 H30 0.9300
N1 H1A 0.844(17)
N2 N3 1.374(3)
N3 H3A 0.853(17)
O2 C25' 1.472(6)
O2 C25 1.559(15)
C25 C26 1.474(16)
C25 H25A 0.9700
C25 H25B 0.9700
C26 H26A 0.9600
C26 H26B 0.9600
C26 H26C 0.9600
C25' C26' 1.465(11)
C25' H25C 0.9700
C25' H25D 0.9700
C26' H26D 0.9600
C26' H26E 0.9600
C26' H26F 0.9600

loop_
_geom_hbond_atom_site_label_D
_geom_hbond_atom_site_label_H
_geom_hbond_atom_site_label_A
_geom_hbond_site_symmetry_A
_geom_hbond_distance_DH
_geom_hbond_distance_HA
_geom_hbond_distance_DA
_geom_hbond_angle_DHA
C14 H14 O1 3_456 0.93 2.41 3.284(4) 156
N1 H1A O1 1_655 0.844(17) 2.59(2) 3.380(4) 157(2)
N3 H3A O3 . 0.853(17) 1.993(18) 2.843(4) 173(3)

loop_
_geom_torsion_atom_site_label_1
_geom_torsion_atom_site_label_2
_geom_torsion_atom_site_label_3
_geom_torsion_atom_site_label_4
_geom_torsion
C6 C1 C2 C3 0.6(5)
C7 C1 C2 C3 -179.9(3)
C1 C2 C3 C4 -1.1(5)
C2 C3 C4 C5 1.3(6)
C3 C4 C5 C6 -1.1(6)
C2 C1 C6 C5 -0.4(5)
C7 C1 C6 C5 -179.9(3)
C4 C5 C6 C1 0.7(6)
C6 C1 C7 N1 22.4(4)
C2 C1 C7 N1 -157.1(3)
C6 C1 C7 C17 -101.5(3)
C2 C1 C7 C17 79.0(3)
N1 C8 C9 C10 -39.0(3)
C15 C8 C9 C10 84.8(3)
N1 C8 C9 C14 140.4(3)
C15 C8 C9 C14 -95.8(3)
C14 C9 C10 C11 -0.1(4)
C8 C9 C10 C11 179.3(3)
C9 C10 C11 C12 -0.5(5)
C10 C11 C12 C13 0.9(5)
C11 C12 C13 C14 -0.7(5)
C10 C9 C14 C13 0.4(4)
C8 C9 C14 C13 -179.1(3)
C12 C13 C14 C9 0.0(5)
N1 C8 C15 C16 -57.6(3)
C9 C8 C15 C16 178.4(2)
N1 C8 C15 C20 62.0(3)
C9 C8 C15 C20 -61.9(3)
C20 C15 C16 N2 113.4(3)
C8 C15 C16 N2 -121.2(3)
C20 C15 C16 C17 -64.3(3)
C8 C15 C16 C17 61.1(3)
N2 C16 C17 C18 -113.0(3)
C15 C16 C17 C18 65.0(3)
N2 C16 C17 C7 121.3(3)
C15 C16 C17 C7 -60.7(3)
N1 C7 C17 C16 55.5(3)
C1 C7 C17 C16 179.9(2)
N1 C7 C17 C18 -65.1(3)
C1 C7 C17 C18 59.3(3)
C16 C17 C18 C19 -54.5(3)
C7 C17 C18 C19 66.9(3)
C17 C18 C19 C20 45.7(3)
C18 C19 C20 C15 -45.1(3)
C16 C15 C20 C19 53.1(3)
C8 C15 C20 C19 -66.4(3)
N4 C22 C23 C24 179.7(3)
C27 C22 C23 C24 -1.6(5)
N4 C22 C23 S1 -0.4(3)
C27 C22 C23 S1 178.2(3)
C22 C23 C24 O1 -8.7(6)
S1 C23 C24 O1 171.5(3)
C22 C23 C24 O2 170.0(3)
S1 C23 C24 O2 -9.8(4)
C1 C7 N1 C8 178.4(2)
C17 C7 N1 C8 -56.0(3)
C9 C8 N1 C7 -176.8(2)
C15 C8 N1 C7 57.7(3)
C17 C16 N2 N3 175.5(2)
C15 C16 N2 N3 -2.0(4)
N4 C21 N3 N2 173.3(2)
S1 C21 N3 N2 -8.0(4)
C16 N2 N3 C21 177.3(3)
N3 C21 N4 C22 179.8(3)
S1 C21 N4 C22 1.0(3)
C23 C22 N4 C21 -0.3(4)
C27 C22 N4 C21 -179.1(3)
O3 C30 N5 C29 0.1(5)
O3 C30 N5 C28 -176.0(4)
O1 C24 O2 C25' 4.6(6)
C23 C24 O2 C25' -174.1(5)
O1 C24 O2 C25 -20.2(15)
C23 C24 O2 C25 161.0(14)
N4 C21 S1 C23 -1.0(2)
N3 C21 S1 C23 -179.8(3)
C22 C23 S1 C21 0.8(2)
C24 C23 S1 C21 -179.4(3)
C24 O2 C25 C26 128.4(18)
C25' O2 C25 C26 81(3)
C24 O2 C25' C26' -174.6(10)
C25 O2 C25' C26' -28.6(14)
